data_7049476
loop_
_publ_author_name
'Chlupat\'y, Tom\'a\<s'
'B\'ilek, Michal'
'Merna, Jan'
'Brus, Ji\<r\'i'
'R\%u\<Zi\<ckov\'a, Zde\<nka'
'Strassner, Thomas'
'R\%u\<Zi\<cka, Ale\<s'

_publ_section_title
;
 The addition of Grignard reagents to carbodiimides. The synthesis,
 structure and potential utilization of magnesium amidinates.
;
_journal_issue 16
_journal_name_full 'Dalton transactions (Cambridge, England : 2003)'
_journal_page_first 5335
_journal_page_last 5342
_journal_paper_doi 10.1039/c9dt00880b
_journal_volume 48
_journal_year 2019
_chemical_formula_moiety 'C42 H78 Mg N4 O2'
_chemical_formula_sum 'C42 H78 Mg N4 O2'
_chemical_formula_weight 695.39
_space_group_crystal_system triclinic
_space_group_IT_number 2
_space_group_name_Hall '-P 1'
_space_group_name_H-M_alt 'P -1'
_symmetry_space_group_name_Hall '-P 1'
_symmetry_space_group_name_H-M 'P -1'
_atom_sites_solution_hydrogens difmap
_audit_creation_method SHELXL-97
_audit_update_record
;
2019-02-21 deposited with the CCDC.    2019-03-26 downloaded from the CCDC.
;
_cell_angle_alpha 84.125(6)
_cell_angle_beta 80.152(4)
_cell_angle_gamma 75.609(6)
_cell_formula_units_Z 2
_cell_length_a 10.5000(6)
_cell_length_b 12.2960(10)
_cell_length_c 16.7670(9)
_cell_measurement_reflns_used 39582
_cell_measurement_temperature 150(1)
_cell_measurement_theta_max 27.5
_cell_measurement_theta_min 1
_cell_volume 2061.9(2)
_computing_cell_refinement 'COLLECT and DENZO'
_computing_data_collection 'COLLECT (Hooft, 1998) and DENZO (Otwinowski & Minor, 1997)'
_computing_data_reduction 'COLLECT and DENZO'
_computing_molecular_graphics 'PLATON (Spek, 2003)'
_computing_publication_material 'SHELXL-97 (Sheldrick, 2008)'
_computing_structure_refinement 'SHELXL-2013 (Sheldrick, 2013)'
_computing_structure_solution 'SIR92 (Altomare et al., 1994)'
_diffrn_ambient_temperature 150(1)
_diffrn_detector_area_resol_mean 9.091
_diffrn_measured_fraction_theta_full 0.966
_diffrn_measured_fraction_theta_max 0.962
_diffrn_measurement_device_type 'Bruker Nonius KappaCCD area detector'
_diffrn_measurement_method '\f and \w scans to fill the Ewald sphere'
_diffrn_radiation_monochromator graphite
_diffrn_radiation_source 'fine-focus sealed tube'
_diffrn_radiation_type MoK\a
_diffrn_radiation_wavelength 0.71073
_diffrn_reflns_av_R_equivalents 0.0557
_diffrn_reflns_av_unetI/netI 0.0446
_diffrn_reflns_Laue_measured_fraction_full 0.966
_diffrn_reflns_Laue_measured_fraction_max 0.962
_diffrn_reflns_limit_h_max 13
_diffrn_reflns_limit_h_min -13
_diffrn_reflns_limit_k_max 15
_diffrn_reflns_limit_k_min -15
_diffrn_reflns_limit_l_max 21
_diffrn_reflns_limit_l_min -21
_diffrn_reflns_number 39478
_diffrn_reflns_point_group_measured_fraction_full 0.966
_diffrn_reflns_point_group_measured_fraction_max 0.962
_diffrn_reflns_theta_full 25.242
_diffrn_reflns_theta_max 27.500
_diffrn_reflns_theta_min 2.026
_diffrn_standards_number 0
_exptl_absorpt_coefficient_mu 0.081
_exptl_absorpt_correction_T_max 0.991
_exptl_absorpt_correction_T_min 0.981
_exptl_absorpt_correction_type integration
_exptl_absorpt_process_details
;
Gaussian integration (Coppens, 1970)
;
_exptl_crystal_colour colourless
_exptl_crystal_density_diffrn 1.120
_exptl_crystal_description plate
_exptl_crystal_F_000 772
_exptl_crystal_size_max 0.42
_exptl_crystal_size_mid 0.27
_exptl_crystal_size_min 0.12
_refine_diff_density_max 1.281
_refine_diff_density_min -0.419
_refine_diff_density_rms 0.063
_refine_ls_extinction_method none
_refine_ls_goodness_of_fit_ref 1.092
_refine_ls_hydrogen_treatment constr
_refine_ls_matrix_type full
_refine_ls_number_parameters 446
_refine_ls_number_reflns 9110
_refine_ls_number_restraints 15
_refine_ls_restrained_S_all 1.108
_refine_ls_R_factor_all 0.1137
_refine_ls_R_factor_gt 0.0735
_refine_ls_shift/su_max 0.000
_refine_ls_shift/su_mean 0.000
_refine_ls_structure_factor_coef Fsqd
_refine_ls_weighting_details 'w=1/[\s^2^(Fo^2^)+(0.0540P)^2^+3.0831P] where P=(Fo^2^+2Fc^2^)/3'
_refine_ls_weighting_scheme calc
_refine_ls_wR_factor_gt 0.1576
_refine_ls_wR_factor_ref 0.1873
_reflns_Friedel_coverage 0.000
_reflns_number_gt 6394
_reflns_number_total 9110
_reflns_threshold_expression 'I > 2\s(I)'
_cod_data_source_file c9dt00880b2.cif
_cod_data_source_block 8
_cod_depositor_comments 'Adding full bibliography for 7049472--7049477.cif.'
_cod_database_code 7049476
_shelx_space_group_comment
;
The symmetry employed for this shelxl refinement is uniquely defined
by the following loop, which should always be used as a source of
symmetry information in preference to the above space-group names.
They are only intended as comments.
;

loop_
_space_group_symop_operation_xyz
'x, y, z'
'-x, -y, -z'

loop_
_atom_site_label
_atom_site_type_symbol
_atom_site_fract_x
_atom_site_fract_y
_atom_site_fract_z
_atom_site_U_iso_or_equiv
_atom_site_adp_type
_atom_site_occupancy
_atom_site_site_symmetry_order
_atom_site_calc_flag
_atom_site_refinement_flags_posn
_atom_site_refinement_flags_adp
_atom_site_refinement_flags_occupancy
Mg1 Mg 0.5000 0.5000 0.5000 0.0215(3) Uani 1 2 d S . P
Mg2 Mg 0.0000 0.0000 1.0000 0.0236(3) Uani 1 2 d S . P
N1 N 0.5295(2) 0.65761(17) 0.44104(13) 0.0234(4) Uani 1 1 d . . .
N2 N 0.3994(2) 0.56685(17) 0.39620(13) 0.0236(4) Uani 1 1 d . . .
O1 O 0.67778(19) 0.40762(16) 0.41767(12) 0.0340(5) Uani 1 1 d . . .
N4 N -0.0964(2) 0.15874(18) 0.94423(13) 0.0273(5) Uani 1 1 d . . .
N3 N 0.1104(2) 0.07198(18) 0.89456(13) 0.0270(5) Uani 1 1 d . . .
C2 C 0.6035(2) 0.7442(2) 0.43813(16) 0.0250(5) Uani 1 1 d . . .
H2 H 0.5661 0.8077 0.4022 0.030 Uiso 1 1 d R U .
C8 C 0.3071(2) 0.5514(2) 0.34528(15) 0.0237(5) Uani 1 1 d . . .
H8 H 0.2747 0.6232 0.3157 0.028 Uiso 1 1 d R U .
C14 C 0.4325(2) 0.7464(2) 0.31734(16) 0.0250(5) Uani 1 1 d . . .
H14A H 0.4024 0.7173 0.2741 0.030 Uiso 1 1 d R U .
H14B H 0.5167 0.7650 0.2956 0.030 Uiso 1 1 d R U .
C1 C 0.4541(2) 0.6551(2) 0.38561(15) 0.0218(5) Uani 1 1 d . . .
C7 C 0.7504(3) 0.6996(2) 0.40473(17) 0.0281(6) Uani 1 1 d . . .
H7A H 0.7844 0.6297 0.4348 0.034 Uiso 1 1 d R U .
H7B H 0.7582 0.6833 0.3485 0.034 Uiso 1 1 d R U .
C9 C 0.1889(3) 0.5170(2) 0.39919(16) 0.0280(6) Uani 1 1 d . . .
H9A H 0.2215 0.4514 0.4339 0.034 Uiso 1 1 d R U .
H9B H 0.1425 0.5776 0.4338 0.034 Uiso 1 1 d R U .
C15 C 0.3299(3) 0.8543(2) 0.34463(17) 0.0282(6) Uani 1 1 d . . .
H15A H 0.3459 0.8707 0.3969 0.034 Uiso 1 1 d R U .
H15B H 0.3448 0.9163 0.3064 0.034 Uiso 1 1 d R U .
C35 C 0.0112(3) 0.2553(2) 0.82217(16) 0.0269(5) Uani 1 1 d . . .
H35A H -0.0739 0.2768 0.8026 0.032 Uiso 1 1 d R U .
H35B H 0.0788 0.2282 0.7769 0.032 Uiso 1 1 d R U .
C29 C -0.2196(3) 0.2456(2) 0.94711(17) 0.0301(6) Uani 1 1 d . . .
H29 H -0.2012 0.3128 0.9152 0.036 Uiso 1 1 d R U .
C16 C 0.1857(3) 0.8491(2) 0.35230(17) 0.0301(6) Uani 1 1 d . . .
H16A H 0.1709 0.7850 0.3882 0.036 Uiso 1 1 d R U .
H16B H 0.1668 0.8385 0.2994 0.036 Uiso 1 1 d R U .
C22 C 0.0085(3) 0.1598(2) 0.88754(15) 0.0238(5) Uani 1 1 d . . .
C13 C 0.3741(3) 0.4630(2) 0.28394(17) 0.0290(6) Uani 1 1 d . . .
H13A H 0.4433 0.4897 0.2470 0.035 Uiso 1 1 d R U .
H13B H 0.4159 0.3942 0.3124 0.035 Uiso 1 1 d R U .
O2 O 0.0793(3) 0.09104(19) 1.07933(13) 0.0536(7) Uani 1 1 d D . .
C23 C 0.2372(3) 0.0583(2) 0.84074(17) 0.0320(6) Uani 1 1 d . . .
H23 H 0.2419 0.1311 0.8121 0.038 Uiso 1 1 d R U .
C21 C 0.7178(3) 0.4334(3) 0.33333(17) 0.0340(6) Uani 1 1 d . . .
H21A H 0.7944 0.4662 0.3252 0.041 Uiso 1 1 d R U .
H21B H 0.6459 0.4853 0.3099 0.041 Uiso 1 1 d R U .
C17 C 0.0913(3) 0.9554(3) 0.3847(2) 0.0395(7) Uani 1 1 d . . .
H17A H 0.1018 0.9611 0.4397 0.047 Uiso 1 1 d R U .
H17B H 0.0014 0.9524 0.3827 0.047 Uiso 1 1 d R U .
H17C H 0.1110 1.0197 0.3521 0.047 Uiso 1 1 d R U .
C30 C -0.2706(3) 0.2756(2) 1.03519(18) 0.0353(6) Uani 1 1 d . . .
H30A H -0.2755 0.2070 1.0686 0.042 Uiso 1 1 d R U .
H30B H -0.2075 0.3088 1.0542 0.042 Uiso 1 1 d R U .
C3 C 0.5866(3) 0.7853(2) 0.52327(18) 0.0331(6) Uani 1 1 d . . .
H3A H 0.4941 0.8227 0.5396 0.040 Uiso 1 1 d R U .
H3B H 0.6090 0.7208 0.5611 0.040 Uiso 1 1 d R U .
C28 C 0.2514(3) -0.0274(3) 0.77791(18) 0.0399(7) Uani 1 1 d . . .
H28A H 0.2352 -0.0970 0.8056 0.048 Uiso 1 1 d R U .
H28B H 0.1849 0.0007 0.7424 0.048 Uiso 1 1 d R U .
C18 C 0.7626(3) 0.3010(2) 0.43821(19) 0.0372(7) Uani 1 1 d . . .
H18A H 0.7128 0.2579 0.4777 0.045 Uiso 1 1 d R U .
H18B H 0.8366 0.3120 0.4615 0.045 Uiso 1 1 d R U .
C11 C 0.1605(3) 0.4022(2) 0.29007(19) 0.0348(6) Uani 1 1 d . . .
H11A H 0.1933 0.3310 0.3190 0.042 Uiso 1 1 d R U .
H11B H 0.0971 0.3915 0.2575 0.042 Uiso 1 1 d R U .
C5 C 0.8190(3) 0.8149(3) 0.49738(19) 0.0417(7) Uani 1 1 d . . .
H5A H 0.8509 0.7487 0.5317 0.050 Uiso 1 1 d R U .
H5B H 0.8718 0.8686 0.5000 0.050 Uiso 1 1 d R U .
C6 C 0.8357(3) 0.7816(3) 0.41059(18) 0.0343(6) Uani 1 1 d . . .
H6A H 0.9285 0.7468 0.3927 0.041 Uiso 1 1 d R U .
H6B H 0.8101 0.8482 0.3752 0.041 Uiso 1 1 d R U .
C12 C 0.2759(3) 0.4376(3) 0.23483(17) 0.0335(6) Uani 1 1 d . . .
H12A H 0.2417 0.5042 0.2015 0.040 Uiso 1 1 d R U .
H12B H 0.3216 0.3782 0.1991 0.040 Uiso 1 1 d R U .
C10 C 0.0912(3) 0.4903(2) 0.35064(18) 0.0321(6) Uani 1 1 d . . .
H10A H 0.0488 0.5586 0.3218 0.039 Uiso 1 1 d R U .
H10B H 0.0225 0.4631 0.3875 0.039 Uiso 1 1 d R U .
C24 C 0.3497(3) 0.0225(3) 0.89116(19) 0.0385(7) Uani 1 1 d . . .
H24A H 0.3451 0.0827 0.9255 0.046 Uiso 1 1 d R U .
H24B H 0.3369 -0.0429 0.9263 0.046 Uiso 1 1 d R U .
C31 C -0.4073(3) 0.3569(3) 1.0460(2) 0.0453(8) Uani 1 1 d . . .
H31A H -0.4376 0.3680 1.1032 0.054 Uiso 1 1 d R U .
H31B H -0.4004 0.4292 1.0187 0.054 Uiso 1 1 d R U .
C37 C 0.1780(4) 0.3575(3) 0.8579(2) 0.0518(9) Uani 1 1 d . . .
H37A H 0.2306 0.3529 0.8043 0.062 Uiso 1 1 d R U .
H37B H 0.2145 0.2914 0.8909 0.062 Uiso 1 1 d R U .
C26 C 0.4976(4) -0.0912(3) 0.7796(2) 0.0570(10) Uani 1 1 d . . .
H26A H 0.5840 -0.1025 0.7457 0.068 Uiso 1 1 d R U .
H26B H 0.4896 -0.1626 0.8078 0.068 Uiso 1 1 d R U .
C32 C -0.5081(3) 0.3135(3) 1.0118(2) 0.0462(8) Uani 1 1 d . . .
H32A H -0.5927 0.3684 1.0171 0.055 Uiso 1 1 d R U .
H32B H -0.5210 0.2447 1.0422 0.055 Uiso 1 1 d R U .
C34 C -0.3251(3) 0.2070(3) 0.91195(19) 0.0374(7) Uani 1 1 d . . .
H34A H -0.2954 0.1967 0.8546 0.045 Uiso 1 1 d R U .
H34B H -0.3345 0.1349 0.9383 0.045 Uiso 1 1 d R U .
C36 C 0.0404(4) 0.3597(3) 0.8518(2) 0.0499(9) Uani 1 1 d . . .
H36A H 0.0083 0.4236 0.8155 0.060 Uiso 1 1 d R U .
H36B H -0.0119 0.3735 0.9049 0.060 Uiso 1 1 d R U .
C39 C 0.1026(5) 0.0594(3) 1.1608(2) 0.0581(11) Uani 1 1 d . . .
H39A H 0.1801 -0.0028 1.1621 0.070 Uiso 1 1 d R U .
H39B H 0.0263 0.0362 1.1925 0.070 Uiso 1 1 d R U .
C33 C -0.4599(3) 0.2904(3) 0.9226(2) 0.0467(8) Uani 1 1 d . . .
H33A H -0.4534 0.3603 0.8915 0.056 Uiso 1 1 d R U .
H33B H -0.5241 0.2601 0.9021 0.056 Uiso 1 1 d R U .
C20 C 0.7530(4) 0.3209(3) 0.2962(2) 0.0526(9) Uani 1 1 d . . .
H20A H 0.8170 0.3202 0.2471 0.063 Uiso 1 1 d R U .
H20B H 0.6743 0.3021 0.2840 0.063 Uiso 1 1 d R U .
C27 C 0.3898(4) -0.0517(3) 0.7266(2) 0.0542(10) Uani 1 1 d . . .
H27A H 0.3957 -0.1088 0.6894 0.065 Uiso 1 1 d R U .
H27B H 0.4028 0.0162 0.6947 0.065 Uiso 1 1 d R U .
C4 C 0.6742(3) 0.8660(3) 0.5282(2) 0.0439(8) Uani 1 1 d . . .
H4A H 0.6441 0.9351 0.4962 0.053 Uiso 1 1 d R U .
H4B H 0.6656 0.8846 0.5840 0.053 Uiso 1 1 d R U .
C25 C 0.4878(3) -0.0055(3) 0.8412(2) 0.0543(10) Uani 1 1 d . . .
H25A H 0.5535 -0.0352 0.8769 0.065 Uiso 1 1 d R U .
H25B H 0.5074 0.0627 0.8129 0.065 Uiso 1 1 d R U .
C42 C 0.1100(6) 0.1979(3) 1.0578(2) 0.084(2) Uani 1 1 d . . .
H42A H 0.1805 0.1923 1.0116 0.101 Uiso 1 1 d R U .
H42B H 0.0322 0.2521 1.0427 0.101 Uiso 1 1 d R U .
C19 C 0.8125(4) 0.2402(3) 0.3627(2) 0.0605(11) Uani 1 1 d . . .
H19A H 0.7834 0.1706 0.3671 0.073 Uiso 1 1 d R U .
H19B H 0.9089 0.2230 0.3517 0.073 Uiso 1 1 d R U .
C38 C 0.1869(5) 0.4642(3) 0.8958(3) 0.0772(15) Uani 1 1 d . . .
H38A H 0.1626 0.5287 0.8594 0.093 Uiso 1 1 d R U .
H38B H 0.2761 0.4568 0.9057 0.093 Uiso 1 1 d R U .
H38C H 0.1270 0.4733 0.9461 0.093 Uiso 1 1 d R U .
C40 C 0.1228(6) 0.1564(4) 1.1938(2) 0.0732(13) Uani 1 1 d D . .
H40A H 0.1982 0.1353 1.2232 0.088 Uiso 1 1 d R U .
H40B H 0.0446 0.1915 1.2303 0.088 Uiso 1 1 d R U .
C41 C 0.1521(6) 0.2337(4) 1.1225(2) 0.0896(17) Uani 1 1 d D U .
H41A H 0.1028 0.3100 1.1329 0.107 Uiso 1 1 d R U .
H41B H 0.2462 0.2326 1.1108 0.107 Uiso 1 1 d R U .

loop_
_atom_site_aniso_label
_atom_site_aniso_U_11
_atom_site_aniso_U_22
_atom_site_aniso_U_33
_atom_site_aniso_U_23
_atom_site_aniso_U_13
_atom_site_aniso_U_12
Mg1 0.0214(6) 0.0207(6) 0.0239(6) 0.0042(5) -0.0074(5) -0.0074(5)
Mg2 0.0326(7) 0.0185(6) 0.0204(6) 0.0022(5) -0.0049(5) -0.0078(5)
N1 0.0220(10) 0.0220(11) 0.0277(11) 0.0043(9) -0.0065(8) -0.0085(8)
N2 0.0241(11) 0.0215(10) 0.0270(11) 0.0031(9) -0.0088(8) -0.0072(8)
O1 0.0357(11) 0.0288(10) 0.0290(10) 0.0042(8) 0.0013(8) 0.0019(8)
N4 0.0319(12) 0.0207(11) 0.0276(12) 0.0052(9) -0.0047(9) -0.0059(9)
N3 0.0306(12) 0.0232(11) 0.0247(11) 0.0025(9) -0.0002(9) -0.0061(9)
C2 0.0273(13) 0.0219(12) 0.0278(13) 0.0048(10) -0.0061(10) -0.0107(10)
C8 0.0232(12) 0.0231(12) 0.0259(13) 0.0024(10) -0.0084(10) -0.0059(10)
C14 0.0229(12) 0.0259(13) 0.0248(13) 0.0057(10) -0.0037(10) -0.0064(10)
C1 0.0172(11) 0.0219(12) 0.0235(12) 0.0021(10) -0.0004(9) -0.0025(9)
C7 0.0263(13) 0.0336(14) 0.0263(13) -0.0001(11) -0.0035(10) -0.0120(11)
C9 0.0268(13) 0.0315(14) 0.0272(14) -0.0024(11) -0.0069(10) -0.0071(11)
C15 0.0291(14) 0.0218(13) 0.0325(14) 0.0065(11) -0.0054(11) -0.0068(10)
C35 0.0355(14) 0.0242(13) 0.0227(13) 0.0061(10) -0.0076(10) -0.0108(11)
C29 0.0320(14) 0.0227(13) 0.0323(15) 0.0079(11) -0.0044(11) -0.0044(11)
C16 0.0272(14) 0.0306(14) 0.0310(14) 0.0017(11) -0.0059(11) -0.0047(11)
C22 0.0324(13) 0.0213(12) 0.0207(12) 0.0009(10) -0.0079(10) -0.0103(10)
C13 0.0252(13) 0.0324(14) 0.0284(14) -0.0013(11) -0.0051(10) -0.0048(11)
O2 0.111(2) 0.0368(12) 0.0328(12) 0.0129(10) -0.0345(13) -0.0439(13)
C23 0.0357(15) 0.0240(13) 0.0303(14) 0.0065(11) 0.0024(11) -0.0045(11)
C21 0.0309(15) 0.0388(16) 0.0284(14) 0.0055(12) -0.0003(11) -0.0070(12)
C17 0.0309(15) 0.0323(16) 0.0513(19) -0.0002(14) 0.0010(13) -0.0057(12)
C30 0.0388(16) 0.0258(14) 0.0393(16) -0.0003(12) -0.0050(13) -0.0052(12)
C3 0.0346(15) 0.0310(15) 0.0348(15) -0.0049(12) 0.0027(12) -0.0141(12)
C28 0.0514(19) 0.0310(15) 0.0300(15) 0.0040(12) 0.0023(13) -0.0042(13)
C18 0.0357(16) 0.0301(15) 0.0384(16) 0.0026(12) -0.0040(12) 0.0032(12)
C11 0.0373(16) 0.0318(15) 0.0402(17) -0.0022(12) -0.0135(13) -0.0124(12)
C5 0.0464(18) 0.0529(19) 0.0376(17) -0.0014(14) -0.0078(13) -0.0336(16)
C6 0.0300(14) 0.0416(16) 0.0355(16) 0.0000(13) -0.0028(11) -0.0190(12)
C12 0.0364(15) 0.0360(15) 0.0301(15) -0.0072(12) -0.0084(12) -0.0080(12)
C10 0.0281(14) 0.0360(15) 0.0354(15) -0.0032(12) -0.0069(11) -0.0115(12)
C24 0.0360(16) 0.0349(16) 0.0412(17) 0.0096(13) -0.0001(13) -0.0110(12)
C31 0.0450(18) 0.0326(16) 0.0492(19) -0.0017(14) 0.0044(15) 0.0000(13)
C37 0.052(2) 0.047(2) 0.057(2) 0.0041(17) -0.0110(17) -0.0131(16)
C26 0.047(2) 0.0416(19) 0.062(2) 0.0128(17) 0.0191(17) 0.0037(15)
C32 0.0344(17) 0.0389(18) 0.055(2) 0.0122(15) 0.0021(14) -0.0024(13)
C34 0.0374(16) 0.0401(17) 0.0339(16) 0.0045(13) -0.0087(12) -0.0079(13)
C36 0.075(2) 0.0402(18) 0.0463(19) 0.0230(15) -0.0292(17) -0.0317(17)
C39 0.114(3) 0.0428(19) 0.0342(18) 0.0109(15) -0.036(2) -0.038(2)
C33 0.0374(17) 0.050(2) 0.050(2) 0.0127(16) -0.0105(14) -0.0081(14)
C20 0.068(2) 0.0433(19) 0.0372(18) -0.0067(15) -0.0102(16) 0.0069(17)
C27 0.061(2) 0.0409(19) 0.0435(19) 0.0026(15) 0.0180(16) 0.0004(16)
C4 0.054(2) 0.0426(18) 0.0426(18) -0.0140(14) 0.0020(15) -0.0268(15)
C25 0.0352(18) 0.048(2) 0.070(3) 0.0164(18) 0.0043(16) -0.0075(15)
C42 0.174(5) 0.060(3) 0.055(3) 0.024(2) -0.055(3) -0.073(3)
C19 0.077(3) 0.044(2) 0.042(2) -0.0041(16) -0.0059(18) 0.0170(18)
C38 0.098(3) 0.044(2) 0.111(4) 0.007(2) -0.062(3) -0.030(2)
C40 0.133(4) 0.066(3) 0.034(2) -0.0007(18) -0.013(2) -0.049(3)
C41 0.166(5) 0.084(3) 0.051(2) 0.017(2) -0.033(3) -0.086(3)

loop_
_atom_type_symbol
_atom_type_description
_atom_type_scat_dispersion_real
_atom_type_scat_dispersion_imag
_atom_type_scat_source
C C 0.0033 0.0016 'International Tables Vol C Tables 4.2.6.8 and 6.1.1.4'
H H 0.0000 0.0000 'International Tables Vol C Tables 4.2.6.8 and 6.1.1.4'
Mg Mg 0.0486 0.0363 'International Tables Vol C Tables 4.2.6.8 and 6.1.1.4'
N N 0.0061 0.0033 'International Tables Vol C Tables 4.2.6.8 and 6.1.1.4'
O O 0.0106 0.0060 'International Tables Vol C Tables 4.2.6.8 and 6.1.1.4'

loop_
_exptl_crystal_face_index_h
_exptl_crystal_face_index_k
_exptl_crystal_face_index_l
_exptl_crystal_face_perp_dist
0 0 1 0.074
0 0 -1 0.131
1 0 1 0.108
-1 0 1 0.135
-1 0 -1 0.180
0 1 0 0.059
0 -1 0 0.058
1 0 0 0.139

loop_
_geom_angle_atom_site_label_1
_geom_angle_atom_site_label_2
_geom_angle_atom_site_label_3
_geom_angle
_geom_angle_site_symmetry_1
_geom_angle_site_symmetry_3
N1 Mg1 N1 180.0 . 2_666
N1 Mg1 N2 118.03(8) . 2_666
N1 Mg1 N2 61.97(8) 2_666 2_666
N1 Mg1 N2 61.97(8) . .
N1 Mg1 N2 118.03(8) 2_666 .
N2 Mg1 N2 180.0 2_666 .
N1 Mg1 O1 90.07(8) . 2_666
N1 Mg1 O1 89.93(8) 2_666 2_666
N2 Mg1 O1 90.52(8) 2_666 2_666
N2 Mg1 O1 89.48(8) . 2_666
N1 Mg1 O1 89.93(8) . .
N1 Mg1 O1 90.07(8) 2_666 .
N2 Mg1 O1 89.48(8) 2_666 .
N2 Mg1 O1 90.51(8) . .
O1 Mg1 O1 180.0 2_666 .
N1 Mg1 C1 149.08(8) . 2_666
N1 Mg1 C1 30.92(8) 2_666 2_666
N2 Mg1 C1 31.07(8) 2_666 2_666
N2 Mg1 C1 148.93(8) . 2_666
O1 Mg1 C1 89.44(7) 2_666 2_666
O1 Mg1 C1 90.56(7) . 2_666
N1 Mg1 C1 30.92(8) . .
N1 Mg1 C1 149.08(8) 2_666 .
N2 Mg1 C1 148.93(8) 2_666 .
N2 Mg1 C1 31.07(8) . .
O1 Mg1 C1 90.56(7) 2_666 .
O1 Mg1 C1 89.44(7) . .
C1 Mg1 C1 180.0 2_666 .
N4 Mg2 N4 180.0 . 2_557
N4 Mg2 N3 61.74(8) . .
N4 Mg2 N3 118.26(8) 2_557 .
N4 Mg2 N3 118.26(8) . 2_557
N4 Mg2 N3 61.73(8) 2_557 2_557
N3 Mg2 N3 180.0 . 2_557
N4 Mg2 O2 90.19(9) . 2_557
N4 Mg2 O2 89.81(9) 2_557 2_557
N3 Mg2 O2 90.47(9) . 2_557
N3 Mg2 O2 89.53(9) 2_557 2_557
N4 Mg2 O2 89.81(9) . .
N4 Mg2 O2 90.19(9) 2_557 .
N3 Mg2 O2 89.53(9) . .
N3 Mg2 O2 90.47(9) 2_557 .
O2 Mg2 O2 180.00(9) 2_557 .
N4 Mg2 C22 149.15(8) . 2_557
N4 Mg2 C22 30.84(8) 2_557 2_557
N3 Mg2 C22 149.10(8) . 2_557
N3 Mg2 C22 30.89(8) 2_557 2_557
O2 Mg2 C22 89.99(8) 2_557 2_557
O2 Mg2 C22 90.01(8) . 2_557
N4 Mg2 C22 30.85(8) . .
N4 Mg2 C22 149.16(8) 2_557 .
N3 Mg2 C22 30.90(8) . .
N3 Mg2 C22 149.11(8) 2_557 .
O2 Mg2 C22 90.01(8) 2_557 .
O2 Mg2 C22 89.99(8) . .
C22 Mg2 C22 180.0 2_557 .
C1 N1 C2 122.4(2) . .
C1 N1 Mg1 92.67(15) . .
C2 N1 Mg1 144.57(16) . .
C1 N2 C8 122.7(2) . .
C1 N2 Mg1 91.57(15) . .
C8 N2 Mg1 145.72(16) . .
C21 O1 C18 106.5(2) . .
C21 O1 Mg1 127.80(16) . .
C18 O1 Mg1 125.16(16) . .
C22 N4 C29 123.0(2) . .
C22 N4 Mg2 92.54(15) . .
C29 N4 Mg2 144.39(17) . .
C22 N3 C23 123.1(2) . .
C22 N3 Mg2 91.87(15) . .
C23 N3 Mg2 145.04(17) . .
N1 C2 C7 111.0(2) . .
N1 C2 C3 109.0(2) . .
C7 C2 C3 111.3(2) . .
N1 C2 H2 108.6 . .
C7 C2 H2 108.5 . .
C3 C2 H2 108.5 . .
N2 C8 C9 109.0(2) . .
N2 C8 C13 111.5(2) . .
C9 C8 C13 110.3(2) . .
N2 C8 H8 108.6 . .
C9 C8 H8 108.7 . .
C13 C8 H8 108.7 . .
C1 C14 C15 113.2(2) . .
C1 C14 H14A 109.0 . .
C15 C14 H14A 108.8 . .
C1 C14 H14B 109.0 . .
C15 C14 H14B 109.0 . .
H14A C14 H14B 107.8 . .
N1 C1 N2 113.7(2) . .
N1 C1 C14 122.2(2) . .
N2 C1 C14 124.1(2) . .
N1 C1 Mg1 56.41(12) . .
N2 C1 Mg1 57.36(12) . .
C14 C1 Mg1 177.88(17) . .
C6 C7 C2 113.1(2) . .
C6 C7 H7A 108.6 . .
C2 C7 H7A 108.9 . .
C6 C7 H7B 109.2 . .
C2 C7 H7B 109.1 . .
H7A C7 H7B 107.8 . .
C10 C9 C8 112.8(2) . .
C10 C9 H9A 109.1 . .
C8 C9 H9A 109.2 . .
C10 C9 H9B 109.0 . .
C8 C9 H9B 108.9 . .
H9A C9 H9B 107.8 . .
C16 C15 C14 115.2(2) . .
C16 C15 H15A 108.2 . .
C14 C15 H15A 108.3 . .
C16 C15 H15B 108.8 . .
C14 C15 H15B 108.6 . .
H15A C15 H15B 107.5 . .
C22 C35 C36 113.4(2) . .
C22 C35 H35A 109.0 . .
C36 C35 H35A 109.0 . .
C22 C35 H35B 108.7 . .
C36 C35 H35B 108.8 . .
H35A C35 H35B 107.8 . .
N4 C29 C34 111.3(2) . .
N4 C29 C30 109.1(2) . .
C34 C29 C30 110.2(2) . .
N4 C29 H29 108.7 . .
C34 C29 H29 108.8 . .
C30 C29 H29 108.7 . .
C15 C16 C17 112.1(2) . .
C15 C16 H16A 109.5 . .
C17 C16 H16A 109.3 . .
C15 C16 H16B 108.9 . .
C17 C16 H16B 109.1 . .
H16A C16 H16B 107.9 . .
N4 C22 N3 113.8(2) . .
N4 C22 C35 122.4(2) . .
N3 C22 C35 123.8(2) . .
N4 C22 Mg2 56.61(13) . .
N3 C22 Mg2 57.23(13) . .
C35 C22 Mg2 178.9(2) . .
C8 C13 C12 112.4(2) . .
C8 C13 H13A 109.1 . .
C12 C13 H13A 109.0 . .
C8 C13 H13B 109.2 . .
C12 C13 H13B 109.1 . .
H13A C13 H13B 107.9 . .
C42 O2 C39 107.7(2) . .
C42 O2 Mg2 124.47(19) . .
C39 O2 Mg2 127.74(18) . .
N3 C23 C24 109.1(2) . .
N3 C23 C28 111.7(2) . .
C24 C23 C28 110.5(2) . .
N3 C23 H23 108.4 . .
C24 C23 H23 108.6 . .
C28 C23 H23 108.5 . .
O1 C21 C20 104.1(2) . .
O1 C21 H21A 110.9 . .
C20 C21 H21A 110.6 . .
O1 C21 H21B 111.0 . .
C20 C21 H21B 111.2 . .
H21A C21 H21B 108.9 . .
C16 C17 H17A 109.4 . .
C16 C17 H17B 109.4 . .
H17A C17 H17B 109.5 . .
C16 C17 H17C 109.6 . .
H17A C17 H17C 109.5 . .
H17B C17 H17C 109.5 . .
C31 C30 C29 113.2(3) . .
C31 C30 H30A 108.8 . .
C29 C30 H30A 108.9 . .
C31 C30 H30B 109.0 . .
C29 C30 H30B 109.0 . .
H30A C30 H30B 107.8 . .
C4 C3 C2 112.6(2) . .
C4 C3 H3A 109.2 . .
C2 C3 H3A 109.3 . .
C4 C3 H3B 108.9 . .
C2 C3 H3B 108.9 . .
H3A C3 H3B 107.8 . .
C23 C28 C27 112.3(3) . .
C23 C28 H28A 109.1 . .
C27 C28 H28A 109.1 . .
C23 C28 H28B 109.3 . .
C27 C28 H28B 109.1 . .
H28A C28 H28B 107.9 . .
O1 C18 C19 107.9(2) . .
O1 C18 H18A 109.9 . .
C19 C18 H18A 110.2 . .
O1 C18 H18B 110.3 . .
C19 C18 H18B 110.1 . .
H18A C18 H18B 108.4 . .
C12 C11 C10 111.1(2) . .
C12 C11 H11A 109.3 . .
C10 C11 H11A 109.5 . .
C12 C11 H11B 109.3 . .
C10 C11 H11B 109.4 . .
H11A C11 H11B 108.1 . .
C4 C5 C6 110.7(3) . .
C4 C5 H5A 109.4 . .
C6 C5 H5A 109.2 . .
C4 C5 H5B 109.6 . .
C6 C5 H5B 109.9 . .
H5A C5 H5B 108.0 . .
C5 C6 C7 110.7(2) . .
C5 C6 H6A 109.3 . .
C7 C6 H6A 109.6 . .
C5 C6 H6B 109.6 . .
C7 C6 H6B 109.5 . .
H6A C6 H6B 108.1 . .
C11 C12 C13 111.3(2) . .
C11 C12 H12A 109.2 . .
C13 C12 H12A 109.3 . .
C11 C12 H12B 109.5 . .
C13 C12 H12B 109.5 . .
H12A C12 H12B 108.0 . .
C11 C10 C9 111.6(2) . .
C11 C10 H10A 109.3 . .
C9 C10 H10A 109.3 . .
C11 C10 H10B 109.3 . .
C9 C10 H10B 109.3 . .
H10A C10 H10B 108.0 . .
C23 C24 C25 114.1(3) . .
C23 C24 H24A 108.7 . .
C25 C24 H24A 108.6 . .
C23 C24 H24B 108.8 . .
C25 C24 H24B 108.8 . .
H24A C24 H24B 107.7 . .
C32 C31 C30 111.5(3) . .
C32 C31 H31A 109.3 . .
C30 C31 H31A 109.5 . .
C32 C31 H31B 109.2 . .
C30 C31 H31B 109.2 . .
H31A C31 H31B 108.0 . .
C36 C37 C38 110.9(3) . .
C36 C37 H37A 109.5 . .
C38 C37 H37A 109.3 . .
C36 C37 H37B 109.5 . .
C38 C37 H37B 109.5 . .
H37A C37 H37B 108.1 . .
C27 C26 C25 111.0(3) . .
C27 C26 H26A 109.3 . .
C25 C26 H26A 109.4 . .
C27 C26 H26B 109.5 . .
C25 C26 H26B 109.5 . .
H26A C26 H26B 108.1 . .
C31 C32 C33 110.4(3) . .
C31 C32 H32A 109.8 . .
C33 C32 H32A 109.7 . .
C31 C32 H32B 109.4 . .
C33 C32 H32B 109.5 . .
H32A C32 H32B 108.1 . .
C33 C34 C29 112.7(3) . .
C33 C34 H34A 109.0 . .
C29 C34 H34A 109.0 . .
C33 C34 H34B 109.1 . .
C29 C34 H34B 109.0 . .
H34A C34 H34B 107.8 . .
C37 C36 C35 118.1(3) . .
C37 C36 H36A 107.8 . .
C35 C36 H36A 107.8 . .
C37 C36 H36B 107.8 . .
C35 C36 H36B 107.7 . .
H36A C36 H36B 107.1 . .
O2 C39 C40 107.3(3) . .
O2 C39 H39A 110.5 . .
C40 C39 H39A 110.5 . .
O2 C39 H39B 110.1 . .
C40 C39 H39B 109.9 . .
H39A C39 H39B 108.5 . .
C34 C33 C32 110.9(3) . .
C34 C33 H33A 109.6 . .
C32 C33 H33A 109.5 . .
C34 C33 H33B 109.4 . .
C32 C33 H33B 109.3 . .
H33A C33 H33B 108.1 . .
C21 C20 C19 102.9(3) . .
C21 C20 H20A 111.4 . .
C19 C20 H20A 111.2 . .
C21 C20 H20B 110.9 . .
C19 C20 H20B 111.1 . .
H20A C20 H20B 109.2 . .
C26 C27 C28 111.1(3) . .
C26 C27 H27A 109.6 . .
C28 C27 H27A 109.5 . .
C26 C27 H27B 109.4 . .
C28 C27 H27B 109.3 . .
H27A C27 H27B 108.0 . .
C5 C4 C3 111.4(3) . .
C5 C4 H4A 109.4 . .
C3 C4 H4A 109.2 . .
C5 C4 H4B 109.3 . .
C3 C4 H4B 109.5 . .
H4A C4 H4B 108.0 . .
C26 C25 C24 111.4(3) . .
C26 C25 H25A 109.4 . .
C24 C25 H25A 109.5 . .
C26 C25 H25B 109.2 . .
C24 C25 H25B 109.3 . .
H25A C25 H25B 107.9 . .
C41 C42 O2 109.8(3) . .
C41 C42 H42A 108.7 . .
O2 C42 H42A 110.0 . .
C41 C42 H42B 110.3 . .
O2 C42 H42B 109.8 . .
H42A C42 H42B 108.1 . .
C18 C19 C20 104.8(3) . .
C18 C19 H19A 110.7 . .
C20 C19 H19A 110.9 . .
C18 C19 H19B 110.8 . .
C20 C19 H19B 110.7 . .
H19A C19 H19B 108.8 . .
C37 C38 H38A 109.5 . .
C37 C38 H38B 109.6 . .
H38A C38 H38B 109.5 . .
C37 C38 H38C 109.3 . .
H38A C38 H38C 109.5 . .
H38B C38 H38C 109.5 . .
C39 C40 C41 105.5(3) . .
C39 C40 H40A 110.6 . .
C41 C40 H40A 109.4 . .
C39 C40 H40B 111.0 . .
C41 C40 H40B 111.4 . .
H40A C40 H40B 108.8 . .
C42 C41 C40 106.5(3) . .
C42 C41 H41A 109.5 . .
C40 C41 H41A 109.8 . .
C42 C41 H41B 111.1 . .
C40 C41 H41B 111.5 . .
H41A C41 H41B 108.5 . .

loop_
_geom_bond_atom_site_label_1
_geom_bond_atom_site_label_2
_geom_bond_distance
_geom_bond_site_symmetry_2
Mg1 N1 2.152(2) .
Mg1 N1 2.152(2) 2_666
Mg1 N2 2.174(2) 2_666
Mg1 N2 2.174(2) .
Mg1 O1 2.2508(19) 2_666
Mg1 O1 2.2508(19) .
Mg1 C1 2.581(2) 2_666
Mg1 C1 2.581(2) .
Mg2 N4 2.163(2) .
Mg2 N4 2.163(2) 2_557
Mg2 N3 2.177(2) .
Mg2 N3 2.177(2) 2_557
Mg2 O2 2.205(2) 2_557
Mg2 O2 2.205(2) .
Mg2 C22 2.588(2) 2_557
Mg2 C22 2.588(2) .
N1 C1 1.328(3) .
N1 C2 1.458(3) .
N2 C1 1.332(3) .
N2 C8 1.453(3) .
O1 C21 1.431(3) .
O1 C18 1.436(3) .
N4 C22 1.328(3) .
N4 C29 1.456(3) .
N3 C22 1.329(3) .
N3 C23 1.458(3) .
C2 C7 1.529(4) .
C2 C3 1.530(4) .
C2 H2 0.9799 .
C8 C9 1.528(4) .
C8 C13 1.528(4) .
C8 H8 0.9801 .
C14 C1 1.523(3) .
C14 C15 1.541(4) .
C14 H14A 0.9700 .
C14 H14B 0.9700 .
C7 C6 1.526(4) .
C7 H7A 0.9700 .
C7 H7B 0.9699 .
C9 C10 1.526(4) .
C9 H9A 0.9700 .
C9 H9B 0.9700 .
C15 C16 1.515(4) .
C15 H15A 0.9701 .
C15 H15B 0.9701 .
C35 C22 1.524(3) .
C35 C36 1.538(4) .
C35 H35A 0.9699 .
C35 H35B 0.9700 .
C29 C34 1.531(4) .
C29 C30 1.532(4) .
C29 H29 0.9800 .
C16 C17 1.517(4) .
C16 H16A 0.9698 .
C16 H16B 0.9700 .
C13 C12 1.531(4) .
C13 H13A 0.9700 .
C13 H13B 0.9702 .
O2 C42 1.426(4) .
O2 C39 1.427(4) .
C23 C24 1.519(4) .
C23 C28 1.529(4) .
C23 H23 0.9800 .
C21 C20 1.510(5) .
C21 H21A 0.9699 .
C21 H21B 0.9701 .
C17 H17A 0.9600 .
C17 H17B 0.9599 .
C17 H17C 0.9600 .
C30 C31 1.526(4) .
C30 H30A 0.9698 .
C30 H30B 0.9700 .
C3 C4 1.528(4) .
C3 H3A 0.9699 .
C3 H3B 0.9700 .
C28 C27 1.533(4) .
C28 H28A 0.9700 .
C28 H28B 0.9700 .
C18 C19 1.486(5) .
C18 H18A 0.9699 .
C18 H18B 0.9700 .
C11 C12 1.520(4) .
C11 C10 1.522(4) .
C11 H11A 0.9701 .
C11 H11B 0.9699 .
C5 C4 1.516(5) .
C5 C6 1.522(4) .
C5 H5A 0.9701 .
C5 H5B 0.9699 .
C6 H6A 0.9699 .
C6 H6B 0.9700 .
C12 H12A 0.9699 .
C12 H12B 0.9701 .
C10 H10A 0.9700 .
C10 H10B 0.9700 .
C24 C25 1.523(4) .
C24 H24A 0.9700 .
C24 H24B 0.9701 .
C31 C32 1.512(5) .
C31 H31A 0.9699 .
C31 H31B 0.9700 .
C37 C36 1.459(5) .
C37 C38 1.544(5) .
C37 H37A 0.9700 .
C37 H37B 0.9700 .
C26 C27 1.514(6) .
C26 C25 1.523(6) .
C26 H26A 0.9700 .
C26 H26B 0.9700 .
C32 C33 1.526(5) .
C32 H32A 0.9700 .
C32 H32B 0.9700 .
C34 C33 1.522(4) .
C34 H34A 0.9698 .
C34 H34B 0.9698 .
C36 H36A 0.9700 .
C36 H36B 0.9701 .
C39 C40 1.440(5) .
C39 H39A 0.9700 .
C39 H39B 0.9700 .
C33 H33A 0.9700 .
C33 H33B 0.9699 .
C20 C19 1.523(5) .
C20 H20A 0.9700 .
C20 H20B 0.9701 .
C27 H27A 0.9700 .
C27 H27B 0.9700 .
C4 H4A 0.9700 .
C4 H4B 0.9700 .
C25 H25A 0.9699 .
C25 H25B 0.9701 .
C42 C41 1.387(5) .
C42 H42A 0.9701 .
C42 H42B 0.9702 .
C19 H19A 0.9700 .
C19 H19B 0.9699 .
C38 H38A 0.9600 .
C38 H38B 0.9600 .
C38 H38C 0.9600 .
C40 C41 1.488(5) .
C40 H40A 0.9700 .
C40 H40B 0.9700 .
C41 H41A 0.9700 .
C41 H41B 0.9701 .
